data_7133280
loop_
_publ_author_name
'Pearce, Kyle G.'
'Neale, Samuel E.'
'Mahon, Mary F.'
'McMullin, Claire L.'
'Hill, Michael S.'

_publ_section_title
;
 Alkali metal reduction of crown ether encapsulated alkali metal cations.
;
_journal_issue 64
_journal_name_full 'Chemical communications (Cambridge, England)'
_journal_page_first 8391
_journal_page_last 8394
_journal_paper_doi 10.1039/d4cc02725f
_journal_volume 60
_journal_year 2024
_chemical_formula_moiety 'C12 H24 O6 Rb, C30 H50 Be Cl N2 Si2, C7 H8'
_chemical_formula_sum 'C52.5 H86 Be Cl N2 O6 Rb Si2'
_chemical_formula_weight 1027.34
_space_group_crystal_system monoclinic
_space_group_IT_number 14
_space_group_name_Hall '-P 2yn'
_space_group_name_H-M_alt 'P 1 21/n 1'
_atom_sites_solution_hydrogens geom
_atom_sites_solution_primary dual
_audit_creation_date 2022-08-16
_audit_creation_method
;
Olex2 1.5
(compiled 2022.04.07 svn.rca3783a0 for OlexSys, GUI svn.r6498)
;
_audit_update_record
;
2024-05-19 deposited with the CCDC.	2024-07-02 downloaded from the CCDC.
;
_cell_angle_alpha 90
_cell_angle_beta 103.361(2)
_cell_angle_gamma 90
_cell_formula_units_Z 4
_cell_length_a 16.7051(3)
_cell_length_b 21.1030(3)
_cell_length_c 17.1977(3)
_cell_measurement_reflns_used 16096
_cell_measurement_temperature 150(2)
_cell_measurement_theta_max 72.7620
_cell_measurement_theta_min 4.1850
_cell_volume 5898.57(18)
_computing_cell_refinement 'CrysAlisPro 1.171.39.46 (Rigaku OD, 2018)'
_computing_data_collection 'CrysAlisPro 1.171.39.46 (Rigaku OD, 2018)'
_computing_data_reduction 'CrysAlisPro 1.171.39.46 (Rigaku OD, 2018)'
_computing_molecular_graphics 'Olex2 1.5 (Dolomanov et al., 2009)'
_computing_publication_material 'Olex2 1.5 (Dolomanov et al., 2009)'
_computing_structure_refinement 'SHELXL 2014/3 (Sheldrick, 2015)'
_computing_structure_solution 'SHELXT 2018/2 (Sheldrick, 2018)'
_diffrn_ambient_environment N~2~
_diffrn_ambient_temperature 150(2)
_diffrn_detector 'CCD plate'
_diffrn_detector_area_resol_mean 8.1150
_diffrn_detector_type EosS2
_diffrn_measured_fraction_theta_full 0.999
_diffrn_measured_fraction_theta_max 0.994
_diffrn_measurement_device 'four-circle diffractometer'
_diffrn_measurement_device_type 'SuperNova, Dual, Cu at home/near, EosS2'
_diffrn_measurement_method '\w scans'
_diffrn_radiation_monochromator mirror
_diffrn_radiation_probe x-ray
_diffrn_radiation_type 'Cu K\a'
_diffrn_radiation_wavelength 1.54184
_diffrn_reflns_av_R_equivalents 0.0463
_diffrn_reflns_av_unetI/netI 0.0253
_diffrn_reflns_Laue_measured_fraction_full 0.999
_diffrn_reflns_Laue_measured_fraction_max 0.994
_diffrn_reflns_limit_h_max 20
_diffrn_reflns_limit_h_min -20
_diffrn_reflns_limit_k_max 24
_diffrn_reflns_limit_k_min -26
_diffrn_reflns_limit_l_max 21
_diffrn_reflns_limit_l_min -21
_diffrn_reflns_number 78334
_diffrn_reflns_point_group_measured_fraction_full 0.999
_diffrn_reflns_point_group_measured_fraction_max 0.994
_diffrn_reflns_theta_full 67.684
_diffrn_reflns_theta_max 73.416
_diffrn_reflns_theta_min 3.432
_diffrn_source 'micro-focus sealed X-ray tube'
_diffrn_source_type 'SuperNova (Cu) X-ray Source'
_exptl_absorpt_coefficient_mu 2.302
_exptl_absorpt_correction_T_max 1.00000
_exptl_absorpt_correction_T_min 0.81592
_exptl_absorpt_correction_type multi-scan
_exptl_absorpt_process_details
;
CrysAlisPro 1.171.39.46 (Rigaku Oxford Diffraction, 2018)
Empirical absorption correction using spherical harmonics,
 implemented in SCALE3 ABSPACK scaling algorithm.
;
_exptl_crystal_colour colourless
_exptl_crystal_colour_primary colourless
_exptl_crystal_density_diffrn 1.157
_exptl_crystal_description block
_exptl_crystal_F_000 2196
_exptl_crystal_size_max 0.178
_exptl_crystal_size_mid 0.111
_exptl_crystal_size_min 0.07
_refine_diff_density_max 0.849
_refine_diff_density_min -0.483
_refine_diff_density_rms 0.046
_refine_ls_extinction_method none
_refine_ls_goodness_of_fit_ref 1.025
_refine_ls_hydrogen_treatment constr
_refine_ls_matrix_type full
_refine_ls_number_parameters 762
_refine_ls_number_reflns 11800
_refine_ls_number_restraints 894
_refine_ls_restrained_S_all 1.051
_refine_ls_R_factor_all 0.0629
_refine_ls_R_factor_gt 0.0508
_refine_ls_shift/su_max 0.002
_refine_ls_shift/su_mean 0.000
_refine_ls_structure_factor_coef Fsqd
_refine_ls_weighting_details 'w=1/[\s^2^(Fo^2^)+(0.0588P)^2^+4.0777P] where P=(Fo^2^+2Fc^2^)/3'
_refine_ls_weighting_scheme calc
_refine_ls_wR_factor_gt 0.1266
_refine_ls_wR_factor_ref 0.1342
_reflns_Friedel_coverage 0.000
_reflns_number_gt 9549
_reflns_number_total 11800
_reflns_threshold_expression 'I > 2\s(I)'
_cod_data_source_file d4cc02725f2.cif
_cod_data_source_block s22msh72-cpd-9
_cod_depositor_comments 'Adding full bibliography for 7133277--7133282.cif.'
_cod_original_formula_sum 'C52.50 H86 Be Cl N2 O6 Rb Si2'
_cod_database_code 7133280
_shelxl_version_number 2014-3
_shelx_space_group_comment
;
The symmetry employed for this shelxl refinement is uniquely defined
by the following loop, which should always be used as a source of
symmetry information in preference to the above space-group names.
They are only intended as comments.
;
_shelx_estimated_absorpt_t_max 0.855
_shelx_estimated_absorpt_t_min 0.685
_olex2_refinement_description
;
1. Fixed Uiso
 At 1.2 times of:
  All C(H) groups, All C(H,H) groups
 At 1.5 times of:
  All C(H,H,H) groups
2. Restrained distances
 C38-C37 = C38A-C37A = C40-C39 = C40A-C39A = C42-C41 = C42A-C41A = C32-C31 =
 C32A-C31A = C34-C33 = C34A-C33A = C36-C35 = C36A-C35A
 1.54 with sigma of 0.005
 O4-C37 \\sim O4A-C36A \\sim O4A-C37A \\sim O5-C38 \\sim O5A-C38A \\sim O5-C39
\\sim O5A-C39A \\sim O6-C40
 \\sim O6-C41 \\sim O6A-C40A \\sim O6A-C41A \\sim O1-C42 \\sim O1-C31 \\sim
O1A-C42A \\sim O1A-C31A \\sim O2-
 C32 \\sim O2A-C32A \\sim O2-C33 \\sim O2A-C33A \\sim O3-C34 \\sim O3-C35 \\sim
O3A-C34A \\sim O3A-C35A 
 O4-C36
 with sigma of 0.005
3. Uiso/Uaniso restraints and constraints
O1 \\sim O2 \\sim O3 \\sim O4 \\sim O5 \\sim O6 \\sim C31 \\sim C32 \\sim C33
\\sim C34 \\sim C35 \\sim C36 \\sim C37 \\sim C38 \\sim C39 \\sim C40 \\sim C41
\\sim C42 \\sim O1A \\sim O2A \\sim O3A \\sim O4A \\sim O5A \\sim O6A \\sim
C31A \\sim C32A \\sim C33A \\sim C34A \\sim C35A \\sim C36A \\sim C37A \\sim
C38A \\sim C39A \\sim C40A \\sim C41A \\sim C42A: within 2A with sigma of 0.02
and sigma for terminal atoms of 0.01 within 2A
C43A \\sim C47A \\sim C44A \\sim C48A \\sim C45A \\sim C49A \\sim C46A: within
2A with sigma of 0.02 and sigma for terminal atoms of 0.01 within 2A
O4A \\sim O4: within 2A with sigma of 0.01 and sigma for terminal atoms of 0.01
within 2A
O3A \\sim O3: within 2A with sigma of 0.01 and sigma for terminal atoms of 0.01
within 2A
4. Others
 Fixed Sof: O1(0.55) O2(0.55) O3(0.55) O4(0.55) O5(0.55) O6(0.55) C31(0.55)
 H31A(0.55) H31B(0.55) C32(0.55) H32A(0.55) H32B(0.55) C33(0.55) H33A(0.55)
 H33B(0.55) C34(0.55) H34A(0.55) H34B(0.55) C35(0.55) H35A(0.55) H35B(0.55)
 C36(0.55) H36A(0.55) H36B(0.55) C37(0.55) H37A(0.55) H37B(0.55) C38(0.55)
 H38A(0.55) H38B(0.55) C39(0.55) H39A(0.55) H39B(0.55) C40(0.55) H40A(0.55)
 H40B(0.55) C41(0.55) H41A(0.55) H41B(0.55) C42(0.55) H42A(0.55) H42B(0.55)
 O1A(0.45) O2A(0.45) O3A(0.45) O4A(0.45) O5A(0.45) O6A(0.45) C31A(0.45)
 H31C(0.45) H31D(0.45) C32A(0.45) H32C(0.45) H32D(0.45) C33A(0.45) H33C(0.45)
 H33D(0.45) C34A(0.45) H34C(0.45) H34D(0.45) C35A(0.45) H35C(0.45) H35D(0.45)
 C36A(0.45) H36C(0.45) H36D(0.45) C37A(0.45) H37C(0.45) H37D(0.45) C38A(0.45)
 H38C(0.45) H38D(0.45) C39A(0.45) H39C(0.45) H39D(0.45) C40A(0.45) H40C(0.45)
 H40D(0.45) C41A(0.45) H41C(0.45) H41D(0.45) C42A(0.45) H42C(0.45) H42D(0.45)
 C43(0.67) H43A(0.67) H43B(0.67) H43C(0.67) C47(0.67) H47(0.67) C48(0.67)
 H48(0.67) C49(0.67) H49(0.67) C44(0.67) C45(0.67) H45(0.67) C46(0.67)
 H46(0.67) C43A(0.33) H43D(0.33) H43E(0.33) H43F(0.33) C44A(0.33) C45A(0.33)
 H45A(0.33) C46A(0.33) H46A(0.33) C47A(0.33) H47A(0.33) C48A(0.33) H48A(0.33)
 C49A(0.33) H49A(0.33)
5.a Ternary CH refined with riding coordinates:
 C11(H11), C14(H14), C25(H25), C28(H28)
5.b Secondary CH2 refined with riding coordinates:
 C31(H31A,H31B), C32(H32A,H32B), C33(H33A,H33B), C34(H34A,H34B), C35(H35A,
 H35B), C36(H36A,H36B), C37(H37A,H37B), C38(H38A,H38B), C39(H39A,H39B),
 C40(H40A,H40B), C41(H41A,H41B), C42(H42A,H42B), C31A(H31C,H31D), C32A(H32C,
 H32D), C33A(H33C,H33D), C34A(H34C,H34D), C35A(H35C,H35D), C36A(H36C,H36D),
 C37A(H37C,H37D), C38A(H38C,H38D), C39A(H39C,H39D), C40A(H40C,H40D), C41A(H41C,
 H41D), C42A(H42C,H42D), C1(H1A,H1B), C2(H2A,H2B)
5.c Aromatic/amide H refined with riding coordinates:
 C7(H7), C8(H8), C9(H9), C21(H21), C22(H22), C23(H23), C47(H47), C48(H48),
 C49(H49), C45(H45), C46(H46), C45A(H45A), C46A(H46A), C47A(H47A), C48A(H48A),
 C49A(H49A)
5.d Fitted hexagon refined as free rotating group:
 C10(C5,C6,C7,C8,C9), C47(C48,C49,C44,C45,C46), C44A(C45A,C46A,C47A,C48A,C49A)
5.e Idealised Me refined as rotating group:
 C3(H3A,H3B,H3C), C4(H4A,H4B,H4C), C12(H12A,H12B,H12C), C13(H13A,H13B,H13C),
 C15(H15A,H15B,H15C), C16(H16A,H16B,H16C), C17(H17A,H17B,H17C), C18(H18A,H18B,
 H18C), C26(H26A,H26B,H26C), C27(H27A,H27B,H27C), C29(H29A,H29B,H29C), C30(H30A,
 H30B,H30C), C43(H43A,H43B,H43C), C43A(H43D,H43E,H43F)
;
_smtbx_masks_void_probe_radius 1.2
_smtbx_masks_void_truncation_radius 1.2

loop_
_space_group_symop_operation_xyz
'x, y, z'
'-x+1/2, y+1/2, -z+1/2'
'-x, -y, -z'
'x-1/2, -y-1/2, z-1/2'

loop_
_atom_site_label
_atom_site_type_symbol
_atom_site_fract_x
_atom_site_fract_y
_atom_site_fract_z
_atom_site_U_iso_or_equiv
_atom_site_adp_type
_atom_site_occupancy
_atom_site_site_symmetry_order
_atom_site_calc_flag
_atom_site_refinement_flags_posn
_atom_site_refinement_flags_adp
_atom_site_refinement_flags_occupancy
_atom_site_disorder_assembly
_atom_site_disorder_group
Rb1 Rb 0.58674(2) 0.41835(2) 0.80055(2) 0.06030(10) Uani 1 1 d . . . . .
O1 O 0.7129(4) 0.4937(3) 0.9133(4) 0.0870(16) Uani 0.55 1 d D U P A 1
O2 O 0.5470(3) 0.5230(2) 0.8953(4) 0.0763(12) Uani 0.55 1 d D U P A 1
O3 O 0.4303(4) 0.4920(4) 0.7507(5) 0.110(2) Uani 0.55 1 d D U P A 1
O4 O 0.4912(6) 0.4169(5) 0.6254(7) 0.132(3) Uani 0.55 1 d D U P A 1
O5 O 0.6665(4) 0.4043(3) 0.6497(3) 0.0995(15) Uani 0.55 1 d D U P A 1
O6 O 0.7364(4) 0.4906(3) 0.7617(4) 0.0992(18) Uani 0.55 1 d D U P A 1
C31 C 0.6831(6) 0.5251(4) 0.9715(5) 0.090(2) Uani 0.55 1 d D U P A 1
H31A H 0.7264 0.5536 1.0016 0.108 Uiso 0.55 1 calc R U P A 1
H31B H 0.6703 0.4936 1.0096 0.108 Uiso 0.55 1 calc R U P A 1
C32 C 0.6053(5) 0.5643(5) 0.9369(11) 0.086(3) Uani 0.55 1 d D U P A 1
H32A H 0.5852 0.5849 0.9804 0.103 Uiso 0.55 1 calc R U P A 1
H32B H 0.6175 0.5976 0.9007 0.103 Uiso 0.55 1 calc R U P A 1
C33 C 0.4715(4) 0.5529(5) 0.8713(6) 0.096(2) Uani 0.55 1 d D U P A 1
H33A H 0.4772 0.5910 0.8394 0.115 Uiso 0.55 1 calc R U P A 1
H33B H 0.4521 0.5667 0.9189 0.115 Uiso 0.55 1 calc R U P A 1
C34 C 0.4084(7) 0.5070(8) 0.8208(7) 0.103(3) Uani 0.55 1 d D U P A 1
H34A H 0.4055 0.4679 0.8517 0.123 Uiso 0.55 1 calc R U P A 1
H34B H 0.3532 0.5270 0.8086 0.123 Uiso 0.55 1 calc R U P A 1
C35 C 0.3836(8) 0.4489(6) 0.6985(7) 0.134(4) Uani 0.55 1 d D U P A 1
H35A H 0.3259 0.4639 0.6847 0.161 Uiso 0.55 1 calc R U P A 1
H35B H 0.3845 0.4078 0.7265 0.161 Uiso 0.55 1 calc R U P A 1
C36 C 0.4120(5) 0.4379(6) 0.6203(7) 0.120(3) Uani 0.55 1 d D U P A 1
H36A H 0.3740 0.4068 0.5879 0.144 Uiso 0.55 1 calc R U P A 1
H36B H 0.4051 0.4783 0.5902 0.144 Uiso 0.55 1 calc R U P A 1
C37 C 0.5263(6) 0.4173(6) 0.5605(5) 0.108(3) Uani 0.55 1 d D U P A 1
H37A H 0.5358 0.4614 0.5452 0.130 Uiso 0.55 1 calc R U P A 1
H37B H 0.4896 0.3962 0.5143 0.130 Uiso 0.55 1 calc R U P A 1
C38 C 0.6085(5) 0.3815(5) 0.5851(4) 0.122(3) Uani 0.55 1 d D U P A 1
H38A H 0.5961 0.3371 0.5969 0.146 Uiso 0.55 1 calc R U P A 1
H38B H 0.6338 0.3806 0.5385 0.146 Uiso 0.55 1 calc R U P A 1
C39 C 0.7091(6) 0.4574(3) 0.6358(5) 0.099(2) Uani 0.55 1 d D U P A 1
H39A H 0.6714 0.4942 0.6259 0.119 Uiso 0.55 1 calc R U P A 1
H39B H 0.7310 0.4507 0.5876 0.119 Uiso 0.55 1 calc R U P A 1
C40 C 0.7805(6) 0.4712(7) 0.7079(6) 0.116(3) Uani 0.55 1 d D U P A 1
H40A H 0.8133 0.4327 0.7264 0.140 Uiso 0.55 1 calc R U P A 1
H40B H 0.8170 0.5050 0.6963 0.140 Uiso 0.55 1 calc R U P A 1
C41 C 0.8012(5) 0.4977(4) 0.8276(6) 0.108(2) Uani 0.55 1 d D U P A 1
H41A H 0.8470 0.5215 0.8134 0.130 Uiso 0.55 1 calc R U P A 1
H41B H 0.8219 0.4560 0.8497 0.130 Uiso 0.55 1 calc R U P A 1
C42 C 0.7646(10) 0.5352(6) 0.8879(9) 0.105(4) Uani 0.55 1 d D U P A 1
H42A H 0.8086 0.5497 0.9334 0.126 Uiso 0.55 1 calc R U P A 1
H42B H 0.7339 0.5726 0.8620 0.126 Uiso 0.55 1 calc R U P A 1
O1A O 0.6534(4) 0.5038(4) 0.9387(6) 0.101(2) Uani 0.45 1 d D U P A 2
O2A O 0.4896(5) 0.5253(3) 0.8570(3) 0.0759(16) Uani 0.45 1 d D U P A 2
O3A O 0.4143(4) 0.4592(4) 0.7201(3) 0.0727(17) Uani 0.45 1 d D U P A 2
O4A O 0.5072(4) 0.3987(5) 0.6298(6) 0.087(2) Uani 0.45 1 d D U P A 2
O5A O 0.6663(4) 0.4625(4) 0.6690(4) 0.118(2) Uani 0.45 1 d D U P A 2
O6A O 0.7491(5) 0.4898(4) 0.8259(6) 0.111(2) Uani 0.45 1 d D U P A 2
C31A C 0.6138(6) 0.5591(6) 0.9500(15) 0.089(4) Uani 0.45 1 d D U P A 2
H31C H 0.6220 0.5920 0.9116 0.107 Uiso 0.45 1 calc R U P A 2
H31D H 0.6346 0.5753 1.0050 0.107 Uiso 0.45 1 calc R U P A 2
C32A C 0.5222(6) 0.5411(6) 0.9359(4) 0.100(3) Uani 0.45 1 d D U P A 2
H32C H 0.5162 0.5047 0.9704 0.120 Uiso 0.45 1 calc R U P A 2
H32D H 0.4911 0.5772 0.9509 0.120 Uiso 0.45 1 calc R U P A 2
C33A C 0.4076(5) 0.5091(10) 0.8437(6) 0.082(3) Uani 0.45 1 d D U P A 2
H33C H 0.3777 0.5426 0.8658 0.098 Uiso 0.45 1 calc R U P A 2
H33D H 0.4021 0.4691 0.8720 0.098 Uiso 0.45 1 calc R U P A 2
C34A C 0.3683(5) 0.5008(4) 0.7539(5) 0.083(2) Uani 0.45 1 d D U P A 2
H34C H 0.3116 0.4844 0.7468 0.100 Uiso 0.45 1 calc R U P A 2
H34D H 0.3654 0.5424 0.7267 0.100 Uiso 0.45 1 calc R U P A 2
C35A C 0.3757(5) 0.4522(4) 0.6402(4) 0.073(2) Uani 0.45 1 d D U P A 2
H35C H 0.3805 0.4913 0.6098 0.087 Uiso 0.45 1 calc R U P A 2
H35D H 0.3167 0.4418 0.6338 0.087 Uiso 0.45 1 calc R U P A 2
C36A C 0.4225(4) 0.3968(4) 0.6125(7) 0.102(3) Uani 0.45 1 d D U P A 2
H36C H 0.4062 0.3574 0.6361 0.123 Uiso 0.45 1 calc R U P A 2
H36D H 0.4030 0.3931 0.5538 0.123 Uiso 0.45 1 calc R U P A 2
C37A C 0.5467(7) 0.4336(6) 0.5827(8) 0.115(3) Uani 0.45 1 d D U P A 2
H37C H 0.5255 0.4774 0.5837 0.138 Uiso 0.45 1 calc R U P A 2
H37D H 0.5252 0.4179 0.5276 0.138 Uiso 0.45 1 calc R U P A 2
C38A C 0.6392(6) 0.4404(5) 0.5923(4) 0.099(3) Uani 0.45 1 d D U P A 2
H38C H 0.6647 0.3990 0.5855 0.119 Uiso 0.45 1 calc R U P A 2
H38D H 0.6519 0.4708 0.5531 0.119 Uiso 0.45 1 calc R U P A 2
C39A C 0.7505(5) 0.4610(7) 0.6852(7) 0.094(3) Uani 0.45 1 d D U P A 2
H39C H 0.7711 0.4775 0.6396 0.112 Uiso 0.45 1 calc R U P A 2
H39D H 0.7713 0.4173 0.6972 0.112 Uiso 0.45 1 calc R U P A 2
C40A C 0.7771(8) 0.5038(5) 0.7588(6) 0.099(3) Uani 0.45 1 d D U P A 2
H40C H 0.8380 0.5039 0.7742 0.118 Uiso 0.45 1 calc R U P A 2
H40D H 0.7595 0.5476 0.7424 0.118 Uiso 0.45 1 calc R U P A 2
C41A C 0.7736(13) 0.5341(8) 0.8853(9) 0.099(3) Uani 0.45 1 d D U P A 2
H41C H 0.7505 0.5764 0.8681 0.118 Uiso 0.45 1 calc R U P A 2
H41D H 0.8343 0.5371 0.9015 0.118 Uiso 0.45 1 calc R U P A 2
C42A C 0.7380(4) 0.5078(7) 0.9533(9) 0.102(3) Uani 0.45 1 d D U P A 2
H42C H 0.7610 0.4648 0.9666 0.122 Uiso 0.45 1 calc R U P A 2
H42D H 0.7576 0.5347 1.0010 0.122 Uiso 0.45 1 calc R U P A 2
Cl1 Cl 0.48420(4) 0.33463(3) 0.91040(5) 0.05596(17) Uani 1 1 d . . . . .
Si1 Si 0.37688(5) 0.12961(4) 0.89897(5) 0.0578(2) Uani 1 1 d . . . . .
Si2 Si 0.60974(4) 0.13440(3) 0.95595(4) 0.04598(16) Uani 1 1 d . . . . .
N1 N 0.40563(13) 0.20571(11) 0.92971(13) 0.0479(5) Uani 1 1 d . . . . .
N2 N 0.57632(12) 0.20856(9) 0.91982(12) 0.0402(4) Uani 1 1 d . . . . .
C1 C 0.4558(2) 0.06813(14) 0.9401(2) 0.0639(8) Uani 1 1 d . . . . .
H1A H 0.4692 0.0718 0.9991 0.077 Uiso 1 1 calc R U . . .
H1B H 0.4303 0.0260 0.9265 0.077 Uiso 1 1 calc R U . . .
C2 C 0.53710(19) 0.06926(13) 0.91284(19) 0.0579(7) Uani 1 1 d . . . . .
H2A H 0.5242 0.0729 0.8539 0.069 Uiso 1 1 calc R U . . .
H2B H 0.5654 0.0282 0.9271 0.069 Uiso 1 1 calc R U . . .
C3 C 0.3541(2) 0.11951(19) 0.7875(2) 0.0755(9) Uani 1 1 d . . . . .
H3A H 0.3056 0.1447 0.7628 0.113 Uiso 1 1 calc R U . . .
H3B H 0.3434 0.0747 0.7740 0.113 Uiso 1 1 calc R U . . .
H3C H 0.4015 0.1338 0.7675 0.113 Uiso 1 1 calc R U . . .
C4 C 0.2832(2) 0.1052(2) 0.9350(3) 0.0874(12) Uani 1 1 d . . . . .
H4A H 0.2968 0.1038 0.9936 0.131 Uiso 1 1 calc R U . . .
H4B H 0.2651 0.0632 0.9138 0.131 Uiso 1 1 calc R U . . .
H4C H 0.2390 0.1360 0.9165 0.131 Uiso 1 1 calc R U . . .
C10 C 0.35126(11) 0.24359(10) 1.04260(10) 0.0652(8) Uani 1 1 d G . . . .
C5 C 0.34594(10) 0.24270(9) 0.96074(10) 0.0546(7) Uani 1 1 d G . . . .
C6 C 0.28207(11) 0.27428(11) 0.90915(9) 0.0642(8) Uani 1 1 d G . . . .
C7 C 0.22354(10) 0.30676(11) 0.93942(14) 0.0810(11) Uani 1 1 d G . . . .
H7 H 0.1799 0.3283 0.9042 0.097 Uiso 1 1 calc R U . . .
C8 C 0.22887(12) 0.30766(11) 1.02127(15) 0.0901(13) Uani 1 1 d G . . . .
H8 H 0.1889 0.3299 1.0420 0.108 Uiso 1 1 calc R U . . .
C9 C 0.29273(14) 0.27608(12) 1.07287(10) 0.0809(11) Uani 1 1 d G . . . .
H9 H 0.2964 0.2767 1.1288 0.097 Uiso 1 1 calc R U . . .
C11 C 0.27207(19) 0.2762(2) 0.8191(2) 0.0728(9) Uani 1 1 d . . . . .
H11 H 0.3200 0.2535 0.8062 0.087 Uiso 1 1 calc R U . . .
C12 C 0.2724(3) 0.3448(2) 0.7885(3) 0.1114(16) Uani 1 1 d . . . . .
H12A H 0.2225 0.3666 0.7947 0.167 Uiso 1 1 calc R U . . .
H12B H 0.2741 0.3444 0.7319 0.167 Uiso 1 1 calc R U . . .
H12C H 0.3209 0.3671 0.8194 0.167 Uiso 1 1 calc R U . . .
C13 C 0.1936(2) 0.2424(2) 0.7756(2) 0.0948(14) Uani 1 1 d . . . . .
H13A H 0.1937 0.1990 0.7958 0.142 Uiso 1 1 calc R U . . .
H13B H 0.1913 0.2414 0.7182 0.142 Uiso 1 1 calc R U . . .
H13C H 0.1456 0.2651 0.7850 0.142 Uiso 1 1 calc R U . . .
C14 C 0.4218(2) 0.21271(19) 1.10073(19) 0.0772(10) Uani 1 1 d . . . . .
H14 H 0.4450 0.1792 1.0712 0.093 Uiso 1 1 calc R U . . .
C15 C 0.3960(4) 0.1807(3) 1.1714(3) 0.163(3) Uani 1 1 d . . . . .
H15A H 0.3783 0.2131 1.2047 0.244 Uiso 1 1 calc R U . . .
H15B H 0.4428 0.1573 1.2035 0.244 Uiso 1 1 calc R U . . .
H15C H 0.3505 0.1514 1.1512 0.244 Uiso 1 1 calc R U . . .
C16 C 0.4893(2) 0.2608(2) 1.1312(3) 0.0955(13) Uani 1 1 d . . . . .
H16A H 0.5368 0.2395 1.1654 0.143 Uiso 1 1 calc R U . . .
H16B H 0.4688 0.2935 1.1622 0.143 Uiso 1 1 calc R U . . .
H16C H 0.5059 0.2806 1.0858 0.143 Uiso 1 1 calc R U . . .
C17 C 0.70922(18) 0.11463(14) 0.9294(2) 0.0608(7) Uani 1 1 d . . . . .
H17A H 0.7010 0.1135 0.8712 0.091 Uiso 1 1 calc R U . . .
H17B H 0.7284 0.0731 0.9517 0.091 Uiso 1 1 calc R U . . .
H17C H 0.7503 0.1469 0.9515 0.091 Uiso 1 1 calc R U . . .
C18 C 0.6269(2) 0.12726(15) 1.06750(17) 0.0613(7) Uani 1 1 d . . . . .
H18A H 0.6732 0.1542 1.0933 0.092 Uiso 1 1 calc R U . . .
H18B H 0.6392 0.0831 1.0834 0.092 Uiso 1 1 calc R U . . .
H18C H 0.5772 0.1407 1.0840 0.092 Uiso 1 1 calc R U . . .
C19 C 0.63351(14) 0.24549(11) 0.88880(14) 0.0397(5) Uani 1 1 d . . . . .
C20 C 0.63190(16) 0.24292(12) 0.80588(15) 0.0454(6) Uani 1 1 d . . . . .
C21 C 0.68890(18) 0.27941(14) 0.77690(18) 0.0566(7) Uani 1 1 d . . . . .
H21 H 0.6879 0.2781 0.7215 0.068 Uiso 1 1 calc R U . . .
C22 C 0.74604(18) 0.31689(14) 0.8260(2) 0.0605(8) Uani 1 1 d . . . . .
H22 H 0.7844 0.3408 0.8049 0.073 Uiso 1 1 calc R U . . .
C23 C 0.74728(17) 0.31953(13) 0.90593(19) 0.0546(7) Uani 1 1 d . . . . .
H23 H 0.7864 0.3461 0.9397 0.066 Uiso 1 1 calc R U . . .
C24 C 0.69243(15) 0.28419(12) 0.93920(16) 0.0441(5) Uani 1 1 d . . . . .
C25 C 0.57017(19) 0.20286(14) 0.75022(16) 0.0554(7) Uani 1 1 d . . . . .
H25 H 0.5510 0.1694 0.7829 0.066 Uiso 1 1 calc R U . . .
C26 C 0.4958(2) 0.24204(19) 0.7105(2) 0.0746(9) Uani 1 1 d . . . . .
H26A H 0.4716 0.2613 0.7515 0.112 Uiso 1 1 calc R U . . .
H26B H 0.4550 0.2147 0.6761 0.112 Uiso 1 1 calc R U . . .
H26C H 0.5128 0.2754 0.6780 0.112 Uiso 1 1 calc R U . . .
C27 C 0.6060(3) 0.1692(2) 0.6867(2) 0.0899(12) Uani 1 1 d . . . . .
H27A H 0.6164 0.2004 0.6480 0.135 Uiso 1 1 calc R U . . .
H27B H 0.5667 0.1375 0.6591 0.135 Uiso 1 1 calc R U . . .
H27C H 0.6577 0.1483 0.7126 0.135 Uiso 1 1 calc R U . . .
C28 C 0.69969(16) 0.28796(13) 1.02849(16) 0.0487(6) Uani 1 1 d . . . . .
H28 H 0.6552 0.2610 1.0413 0.058 Uiso 1 1 calc R U . . .
C29 C 0.78226(18) 0.26185(16) 1.07527(19) 0.0632(8) Uani 1 1 d . . . . .
H29A H 0.7891 0.2183 1.0582 0.095 Uiso 1 1 calc R U . . .
H29B H 0.7836 0.2623 1.1325 0.095 Uiso 1 1 calc R U . . .
H29C H 0.8270 0.2882 1.0650 0.095 Uiso 1 1 calc R U . . .
C30 C 0.6877(2) 0.35533(15) 1.0560(2) 0.0680(8) Uani 1 1 d . . . . .
H30A H 0.7330 0.3821 1.0481 0.102 Uiso 1 1 calc R U . . .
H30B H 0.6868 0.3549 1.1128 0.102 Uiso 1 1 calc R U . . .
H30C H 0.6354 0.3722 1.0248 0.102 Uiso 1 1 calc R U . . .
Be1 Be 0.4890(2) 0.24033(16) 0.92150(19) 0.0432(7) Uani 1 1 d . . . . .
C43 C 0.4788(4) 0.2242(4) 0.4443(6) 0.133(3) Uani 0.67 1 d . . P B 3
H43A H 0.5372 0.2129 0.4611 0.199 Uiso 0.67 1 calc R U P B 3
H43B H 0.4491 0.1908 0.4098 0.199 Uiso 0.67 1 calc R U P B 3
H43C H 0.4559 0.2289 0.4915 0.199 Uiso 0.67 1 calc R U P B 3
C47 C 0.4544(2) 0.39854(17) 0.3126(3) 0.0830(17) Uani 0.67 1 d G . P B 3
H47 H 0.4489 0.4370 0.2831 0.100 Uiso 0.67 1 calc R U P B 3
C48 C 0.38486(18) 0.36841(19) 0.3262(3) 0.0802(16) Uani 0.67 1 d G . P B 3
H48 H 0.3319 0.3863 0.3060 0.096 Uiso 0.67 1 calc R U P B 3
C49 C 0.39281(18) 0.31215(19) 0.3693(3) 0.079(2) Uani 0.67 1 d G . P B 3
H49 H 0.3453 0.2916 0.3786 0.094 Uiso 0.67 1 calc R U P B 3
C44 C 0.4703(2) 0.28602(16) 0.3989(3) 0.0743(14) Uani 0.67 1 d G . P B 3
C45 C 0.53975(17) 0.3162(2) 0.3853(3) 0.0804(18) Uani 0.67 1 d G . P B 3
H45 H 0.5927 0.2983 0.4055 0.096 Uiso 0.67 1 calc R U P B 3
C46 C 0.5318(2) 0.3724(2) 0.3422(3) 0.091(2) Uani 0.67 1 d G . P B 3
H46 H 0.5793 0.3930 0.3329 0.109 Uiso 0.67 1 calc R U P B 3
C43A C 0.4016(11) 0.3842(8) 0.2797(9) 0.106(4) Uani 0.33 1 d . U P C 4
H43D H 0.3517 0.3608 0.2544 0.159 Uiso 0.33 1 calc R U P C 4
H43E H 0.4350 0.3913 0.2406 0.159 Uiso 0.33 1 calc R U P C 4
H43F H 0.3862 0.4251 0.2992 0.159 Uiso 0.33 1 calc R U P C 4
C44A C 0.4478(6) 0.3484(4) 0.3453(5) 0.085(3) Uani 0.33 1 d G U P C 4
C45A C 0.4038(4) 0.3106(5) 0.3870(6) 0.083(5) Uani 0.33 1 d G U P C 4
H45A H 0.3454 0.3095 0.3714 0.099 Uiso 0.33 1 calc R U P C 4
C46A C 0.4452(5) 0.2746(5) 0.4514(6) 0.098(4) Uani 0.33 1 d G U P C 4
H46A H 0.4152 0.2487 0.4799 0.118 Uiso 0.33 1 calc R U P C 4
C47A C 0.5306(6) 0.2763(5) 0.4742(5) 0.100(4) Uani 0.33 1 d G U P C 4
H47A H 0.5589 0.2516 0.5183 0.120 Uiso 0.33 1 calc R U P C 4
C48A C 0.5746(4) 0.3140(5) 0.4326(6) 0.099(4) Uani 0.33 1 d G U P C 4
H48A H 0.6330 0.3152 0.4481 0.119 Uiso 0.33 1 calc R U P C 4
C49A C 0.5332(6) 0.3501(5) 0.3681(6) 0.087(4) Uani 0.33 1 d G U P C 4
H49A H 0.5633 0.3759 0.3396 0.104 Uiso 0.33 1 calc R U P C 4

loop_
_atom_site_aniso_label
_atom_site_aniso_U_11
_atom_site_aniso_U_22
_atom_site_aniso_U_33
_atom_site_aniso_U_23
_atom_site_aniso_U_13
_atom_site_aniso_U_12
Rb1 0.0750(2) 0.05387(16) 0.05844(17) 0.00595(12) 0.02860(14) 0.00600(13)
O1 0.076(3) 0.067(3) 0.119(4) 0.008(3) 0.026(3) -0.012(3)
O2 0.083(3) 0.059(2) 0.104(4) -0.010(2) 0.057(3) 0.006(2)
O3 0.100(4) 0.101(4) 0.121(5) 0.028(4) 0.008(4) -0.002(4)
O4 0.157(6) 0.110(6) 0.116(5) 0.007(4) 0.007(5) 0.033(4)
O5 0.139(4) 0.097(4) 0.080(3) 0.004(3) 0.060(3) 0.013(3)
O6 0.123(4) 0.069(3) 0.142(5) 0.037(3) 0.104(4) 0.020(3)
C31 0.093(5) 0.070(4) 0.109(6) -0.003(4) 0.031(5) -0.009(4)
C32 0.104(6) 0.070(5) 0.094(7) -0.022(4) 0.043(5) -0.005(5)
C33 0.089(5) 0.092(5) 0.124(6) 0.000(5) 0.057(4) 0.026(4)
C34 0.072(5) 0.103(6) 0.135(7) 0.018(7) 0.028(5) 0.016(5)
C35 0.109(7) 0.140(7) 0.139(8) 0.043(6) -0.003(7) -0.022(6)
C36 0.086(6) 0.125(7) 0.131(6) 0.001(6) -0.012(5) 0.005(6)
C37 0.166(7) 0.124(7) 0.034(3) 0.006(4) 0.021(4) 0.005(5)
C38 0.158(7) 0.140(7) 0.070(4) 0.010(5) 0.033(5) 0.013(6)
C39 0.132(7) 0.081(4) 0.105(6) 0.009(5) 0.073(5) 0.014(5)
C40 0.132(7) 0.077(5) 0.162(7) 0.022(6) 0.078(6) 0.007(6)
C41 0.098(5) 0.075(4) 0.175(7) 0.027(5) 0.078(5) 0.003(4)
C42 0.085(6) 0.079(6) 0.147(7) 0.020(5) 0.014(5) -0.036(5)
O1A 0.074(4) 0.096(5) 0.126(5) -0.013(4) 0.004(4) -0.012(3)
O2A 0.082(4) 0.078(4) 0.080(4) -0.023(3) 0.046(3) -0.011(3)
O3A 0.054(4) 0.101(5) 0.065(4) 0.002(3) 0.018(3) 0.025(3)
O4A 0.109(4) 0.090(5) 0.064(3) 0.016(3) 0.022(3) 0.018(4)
O5A 0.140(5) 0.101(4) 0.138(5) 0.034(4) 0.084(4) 0.019(4)
O6A 0.092(4) 0.093(4) 0.167(6) 0.021(4) 0.073(5) -0.008(4)
C31A 0.097(7) 0.087(7) 0.089(7) -0.028(6) 0.035(6) -0.008(6)
C32A 0.111(6) 0.112(6) 0.088(5) -0.031(5) 0.044(5) -0.012(5)
C33A 0.072(5) 0.094(6) 0.092(6) -0.004(5) 0.047(4) 0.010(5)
C34A 0.071(4) 0.084(5) 0.106(6) 0.009(4) 0.042(4) 0.035(4)
C35A 0.059(5) 0.086(5) 0.064(5) 0.001(4) -0.004(4) 0.011(4)
C36A 0.050(4) 0.073(5) 0.159(7) 0.024(6) -0.026(5) -0.004(4)
C37A 0.164(7) 0.097(6) 0.110(7) -0.014(6) 0.089(6) -0.006(6)
C38A 0.132(6) 0.118(6) 0.067(4) 0.014(5) 0.062(4) 0.023(5)
C39A 0.112(6) 0.076(6) 0.126(6) 0.024(5) 0.094(5) 0.026(6)
C40A 0.108(6) 0.085(6) 0.128(7) 0.013(5) 0.077(6) 0.006(5)
C41A 0.074(6) 0.080(7) 0.151(7) 0.012(6) 0.044(6) -0.001(5)
C42A 0.072(6) 0.091(6) 0.140(8) 0.016(6) 0.020(6) -0.018(5)
Cl1 0.0487(3) 0.0506(3) 0.0771(4) 0.0057(3) 0.0318(3) 0.0058(3)
Si1 0.0474(4) 0.0672(5) 0.0572(4) 0.0010(4) 0.0087(3) -0.0177(4)
Si2 0.0477(4) 0.0437(4) 0.0452(4) 0.0069(3) 0.0081(3) -0.0019(3)
N1 0.0386(11) 0.0628(13) 0.0441(11) 0.0029(10) 0.0130(9) -0.0070(9)
N2 0.0375(10) 0.0442(11) 0.0399(10) 0.0047(8) 0.0113(8) -0.0012(8)
C1 0.0670(19) 0.0535(17) 0.0678(19) 0.0076(14) 0.0086(15) -0.0194(14)
C2 0.0639(18) 0.0472(15) 0.0606(17) 0.0039(12) 0.0104(14) -0.0062(13)
C3 0.067(2) 0.089(2) 0.064(2) -0.0122(18) 0.0009(16) -0.0086(18)
C4 0.064(2) 0.096(3) 0.104(3) -0.004(2) 0.026(2) -0.036(2)
C10 0.0582(17) 0.089(2) 0.0548(17) -0.0096(15) 0.0258(14) -0.0318(16)
C5 0.0390(13) 0.0755(19) 0.0525(15) -0.0055(13) 0.0172(12) -0.0174(13)
C6 0.0371(14) 0.090(2) 0.0667(19) -0.0139(16) 0.0149(13) -0.0061(14)
C7 0.0399(15) 0.108(3) 0.093(3) -0.025(2) 0.0126(16) 0.0004(17)
C8 0.058(2) 0.119(3) 0.104(3) -0.050(3) 0.042(2) -0.030(2)
C9 0.069(2) 0.115(3) 0.069(2) -0.030(2) 0.0384(18) -0.041(2)
C11 0.0439(16) 0.109(3) 0.0620(19) 0.0030(18) 0.0043(14) 0.0088(17)
C12 0.108(4) 0.117(4) 0.095(3) 0.027(3) -0.005(3) 0.011(3)
C13 0.0481(18) 0.158(4) 0.072(2) -0.021(2) 0.0024(16) 0.004(2)
C14 0.090(2) 0.097(3) 0.0468(16) 0.0045(16) 0.0196(17) -0.020(2)
C15 0.209(7) 0.197(7) 0.088(3) 0.054(4) 0.044(4) -0.051(5)
C16 0.071(2) 0.123(4) 0.080(3) -0.010(2) -0.008(2) -0.012(2)
C17 0.0580(17) 0.0516(16) 0.0722(19) 0.0049(14) 0.0143(15) 0.0111(13)
C18 0.0698(19) 0.0605(17) 0.0484(15) 0.0115(13) 0.0030(14) -0.0070(14)
C19 0.0351(11) 0.0410(12) 0.0465(13) 0.0064(10) 0.0162(10) 0.0062(9)
C20 0.0472(14) 0.0472(13) 0.0460(13) 0.0067(11) 0.0197(11) 0.0083(11)
C21 0.0624(17) 0.0613(17) 0.0555(16) 0.0164(13) 0.0332(14) 0.0181(14)
C22 0.0549(16) 0.0570(16) 0.080(2) 0.0176(15) 0.0372(16) 0.0039(13)
C23 0.0431(14) 0.0477(14) 0.0777(19) 0.0073(13) 0.0237(13) -0.0003(11)
C24 0.0368(12) 0.0424(13) 0.0555(14) 0.0052(11) 0.0157(11) 0.0060(10)
C25 0.0679(18) 0.0598(16) 0.0395(13) 0.0054(12) 0.0147(13) 0.0056(14)
C26 0.0620(19) 0.092(3) 0.064(2) 0.0033(18) 0.0046(16) 0.0102(18)
C27 0.103(3) 0.099(3) 0.070(2) -0.023(2) 0.023(2) 0.020(2)
C28 0.0415(13) 0.0517(14) 0.0528(15) -0.0029(12) 0.0106(11) -0.0010(11)
C29 0.0492(16) 0.074(2) 0.0625(18) -0.0022(15) 0.0046(14) 0.0043(14)
C30 0.069(2) 0.0599(18) 0.076(2) -0.0128(16) 0.0175(16) 0.0032(15)
Be1 0.0398(16) 0.0518(18) 0.0399(16) 0.0034(13) 0.0133(13) -0.0024(13)
C43 0.075(4) 0.108(6) 0.216(10) 0.066(6) 0.035(5) 0.009(4)
C47 0.070(3) 0.075(4) 0.115(5) 0.021(4) 0.043(4) 0.004(3)
C48 0.068(3) 0.078(4) 0.103(5) 0.010(3) 0.037(3) 0.011(3)
C49 0.063(4) 0.068(5) 0.114(5) -0.007(4) 0.040(4) -0.007(4)
C44 0.056(3) 0.076(3) 0.094(4) 0.008(3) 0.024(3) -0.001(2)
C45 0.063(4) 0.100(5) 0.083(4) 0.005(4) 0.027(3) -0.013(3)
C46 0.079(4) 0.102(5) 0.100(5) 0.020(4) 0.038(4) -0.008(4)
C43A 0.117(9) 0.102(8) 0.094(8) -0.013(7) 0.014(7) 0.029(8)
C44A 0.100(7) 0.084(7) 0.072(6) -0.010(5) 0.020(5) 0.026(6)
C45A 0.049(7) 0.084(11) 0.115(10) -0.016(8) 0.018(7) 0.000(7)
C46A 0.084(7) 0.108(9) 0.115(9) 0.016(7) 0.049(7) -0.010(7)
C47A 0.097(8) 0.107(9) 0.098(8) 0.028(7) 0.027(7) 0.016(7)
C48A 0.072(7) 0.130(10) 0.101(9) 0.007(8) 0.030(7) 0.001(7)
C49A 0.063(7) 0.118(11) 0.092(8) 0.017(9) 0.046(6) -0.009(7)

loop_
_atom_type_symbol
_atom_type_description
_atom_type_scat_dispersion_real
_atom_type_scat_dispersion_imag
_atom_type_scat_source
C C 0.0181 0.0091 'International Tables Vol C Tables 4.2.6.8 and 6.1.1.4'
H H 0.0000 0.0000 'International Tables Vol C Tables 4.2.6.8 and 6.1.1.4'
Be Be 0.0038 0.0014 'International Tables Vol C Tables 4.2.6.8 and 6.1.1.4'
Cl Cl 0.3639 0.7018 'International Tables Vol C Tables 4.2.6.8 and 6.1.1.4'
N N 0.0311 0.0180 'International Tables Vol C Tables 4.2.6.8 and 6.1.1.4'
O O 0.0492 0.0322 'International Tables Vol C Tables 4.2.6.8 and 6.1.1.4'
Rb Rb -0.4688 1.6079 'International Tables Vol C Tables 4.2.6.8 and 6.1.1.4'
Si Si 0.2541 0.3302 'International Tables Vol C Tables 4.2.6.8 and 6.1.1.4'

loop_
_geom_angle_atom_site_label_1
_geom_angle_atom_site_label_2
_geom_angle_atom_site_label_3
_geom_angle
_geom_angle_site_symmetry_1
_geom_angle_site_symmetry_3
_geom_angle_publ_flag
O1 Rb1 O3 110.49(19) . . ?
O1 Rb1 O4 140.9(2) . . ?
O1 Rb1 O5 102.33(15) . . ?
O1 Rb1 O6 52.97(18) . . ?
O2 Rb1 O1 56.51(16) . . ?
O2 Rb1 O3 57.9(2) . . ?
O2 Rb1 O4 115.1(2) . . ?
O2 Rb1 O5 135.84(13) . . ?
O2 Rb1 O6 92.67(14) . . ?
O3 Rb1 O4 60.1(2) . . ?
O3 Rb1 O5 108.44(19) . . ?
O3 Rb1 O6 111.95(17) . . ?
O4 Rb1 O5 54.60(19) . . ?
O4 Rb1 O6 93.2(2) . . ?
O6 Rb1 O5 50.78(16) . . ?
O1A Rb1 O2A 55.30(18) . . ?
O1A Rb1 O3A 109.46(19) . . ?
O1A Rb1 O5A 105.2(2) . . ?
O1A Rb1 O6A 55.3(2) . . ?
O3A Rb1 O2A 54.27(17) . . ?
O3A Rb1 O5A 96.12(19) . . ?
O3A Rb1 O6A 130.4(2) . . ?
O4A Rb1 O1A 150.9(3) . . ?
O4A Rb1 O2A 105.6(2) . . ?
O4A Rb1 O3A 54.76(19) . . ?
O4A Rb1 O5A 58.3(2) . . ?
O4A Rb1 O6A 113.1(2) . . ?
O5A Rb1 O2A 111.51(19) . . ?
O5A Rb1 O6A 54.8(2) . . ?
O6A Rb1 O2A 96.26(19) . . ?
C31 O1 Rb1 114.0(6) . . ?
C42 O1 Rb1 122.5(7) . . ?
C42 O1 C31 106.4(7) . . ?
C32 O2 Rb1 123.0(6) . . ?
C32 O2 C33 110.6(6) . . ?
C33 O2 Rb1 119.3(6) . . ?
C34 O3 Rb1 105.1(8) . . ?
C34 O3 C35 119.7(9) . . ?
C35 O3 Rb1 99.7(8) . . ?
C36 O4 Rb1 109.4(7) . . ?
C37 O4 Rb1 125.1(7) . . ?
C37 O4 C36 121.9(10) . . ?
C38 O5 Rb1 109.8(5) . . ?
C39 O5 Rb1 113.3(5) . . ?
C39 O5 C38 116.1(7) . . ?
C40 O6 Rb1 125.3(7) . . ?
C40 O6 C41 98.3(8) . . ?
C41 O6 Rb1 113.0(6) . . ?
O1 C31 H31A 109.0 . . ?
O1 C31 H31B 109.0 . . ?
O1 C31 C32 113.0(9) . . ?
H31A C31 H31B 107.8 . . ?
C32 C31 H31A 109.0 . . ?
C32 C31 H31B 109.0 . . ?
O2 C32 C31 107.0(8) . . ?
O2 C32 H32A 110.3 . . ?
O2 C32 H32B 110.3 . . ?
C31 C32 H32A 110.3 . . ?
C31 C32 H32B 110.3 . . ?
H32A C32 H32B 108.6 . . ?
O2 C33 H33A 109.7 . . ?
O2 C33 H33B 109.7 . . ?
O2 C33 C34 109.7(9) . . ?
H33A C33 H33B 108.2 . . ?
C34 C33 H33A 109.7 . . ?
C34 C33 H33B 109.7 . . ?
Rb1 C34 H34A 76.3 . . ?
Rb1 C34 H34B 161.7 . . ?
O3 C34 Rb1 53.3(6) . . ?
O3 C34 C33 110.7(9) . . ?
O3 C34 H34A 109.5 . . ?
O3 C34 H34B 109.5 . . ?
C33 C34 Rb1 84.7(6) . . ?
C33 C34 H34A 109.5 . . ?
C33 C34 H34B 109.5 . . ?
H34A C34 H34B 108.1 . . ?
Rb1 C35 H35A 163.1 . . ?
Rb1 C35 H35B 72.0 . . ?
O3 C35 Rb1 57.4(7) . . ?
O3 C35 H35A 108.5 . . ?
O3 C35 H35B 108.5 . . ?
O3 C35 C36 115.0(10) . . ?
H35A C35 H35B 107.5 . . ?
C36 C35 Rb1 87.2(7) . . ?
C36 C35 H35A 108.5 . . ?
C36 C35 H35B 108.5 . . ?
O4 C36 C35 118.5(10) . . ?
O4 C36 H36A 107.7 . . ?
O4 C36 H36B 107.7 . . ?
C35 C36 H36A 107.7 . . ?
C35 C36 H36B 107.7 . . ?
H36A C36 H36B 107.1 . . ?
O4 C37 H37A 110.3 . . ?
O4 C37 H37B 110.3 . . ?
O4 C37 C38 107.0(7) . . ?
H37A C37 H37B 108.6 . . ?
C38 C37 H37A 110.3 . . ?
C38 C37 H37B 110.3 . . ?
O5 C38 C37 117.7(8) . . ?
O5 C38 H38A 107.9 . . ?
O5 C38 H38B 107.9 . . ?
C37 C38 H38A 107.9 . . ?
C37 C38 H38B 107.9 . . ?
H38A C38 H38B 107.2 . . ?
O5 C39 H39A 109.6 . . ?
O5 C39 H39B 109.6 . . ?
O5 C39 C40 110.5(9) . . ?
H39A C39 H39B 108.1 . . ?
C40 C39 H39A 109.6 . . ?
C40 C39 H39B 109.6 . . ?
O6 C40 C39 99.4(7) . . ?
O6 C40 H40A 111.9 . . ?
O6 C40 H40B 111.9 . . ?
C39 C40 H40A 111.9 . . ?
C39 C40 H40B 111.9 . . ?
H40A C40 H40B 109.6 . . ?
O6 C41 H41A 110.9 . . ?
O6 C41 H41B 110.9 . . ?
O6 C41 C42 104.5(9) . . ?
H41A C41 H41B 108.9 . . ?
C42 C41 H41A 110.9 . . ?
C42 C41 H41B 110.9 . . ?
O1 C42 C41 105.3(8) . . ?
O1 C42 H42A 110.7 . . ?
O1 C42 H42B 110.7 . . ?
C41 C42 H42A 110.7 . . ?
C41 C42 H42B 110.7 . . ?
H42A C42 H42B 108.8 . . ?
C31A O1A Rb1 121.4(9) . . ?
C31A O1A C42A 115.4(10) . . ?
C42A O1A Rb1 111.0(9) . . ?
C32A O2A Rb1 111.8(8) . . ?
C33A O2A Rb1 110.1(9) . . ?
C33A O2A C32A 111.9(7) . . ?
C34A O3A Rb1 123.6(5) . . ?
C34A O3A C35A 108.0(6) . . ?
C35A O3A Rb1 127.0(4) . . ?
C36A O4A Rb1 114.9(7) . . ?
C37A O4A Rb1 110.1(7) . . ?
C37A O4A C36A 119.9(9) . . ?
C38A O5A Rb1 120.6(6) . . ?
C39A O5A Rb1 116.6(7) . . ?
C39A O5A C38A 106.5(8) . . ?
C40A O6A Rb1 116.8(8) . . ?
C40A O6A C41A 112.2(9) . . ?
C41A O6A Rb1 123.0(8) . . ?
O1A C31A H31C 110.7 . . ?
O1A C31A H31D 110.7 . . ?
O1A C31A C32A 105.2(9) . . ?
H31C C31A H31D 108.8 . . ?
C32A C31A H31C 110.7 . . ?
C32A C31A H31D 110.7 . . ?
O2A C32A C31A 111.5(11) . . ?
O2A C32A H32C 109.3 . . ?
O2A C32A H32D 109.3 . . ?
C31A C32A H32C 109.3 . . ?
C31A C32A H32D 109.3 . . ?
H32C C32A H32D 108.0 . . ?
O2A C33A H33C 109.3 . . ?
O2A C33A H33D 109.3 . . ?
O2A C33A C34A 111.8(8) . . ?
H33C C33A H33D 107.9 . . ?
C34A C33A H33C 109.3 . . ?
C34A C33A H33D 109.3 . . ?
O3A C34A C33A 110.2(9) . . ?
O3A C34A H34C 109.6 . . ?
O3A C34A H34D 109.6 . . ?
C33A C34A H34C 109.6 . . ?
C33A C34A H34D 109.6 . . ?
H34C C34A H34D 108.1 . . ?
O3A C35A H35C 111.1 . . ?
O3A C35A H35D 111.1 . . ?
O3A C35A C36A 103.5(7) . . ?
H35C C35A H35D 109.0 . . ?
C36A C35A H35C 111.1 . . ?
C36A C35A H35D 111.1 . . ?
O4A C36A C35A 118.7(8) . . ?
O4A C36A H36C 107.6 . . ?
O4A C36A H36D 107.6 . . ?
C35A C36A H36C 107.6 . . ?
C35A C36A H36D 107.6 . . ?
H36C C36A H36D 107.1 . . ?
Rb1 C37A H37C 92.6 . . ?
Rb1 C37A H37D 152.8 . . ?
O4A C37A Rb1 49.3(6) . . ?
O4A C37A H37C 105.6 . . ?
O4A C37A H37D 105.6 . . ?
O4A C37A C38A 126.9(10) . . ?
H37C C37A H37D 106.1 . . ?
C38A C37A Rb1 87.5(6) . . ?
C38A C37A H37C 105.6 . . ?
C38A C37A H37D 105.6 . . ?
O5A C38A C37A 103.7(8) . . ?
O5A C38A H38C 111.0 . . ?
O5A C38A H38D 111.0 . . ?
C37A C38A H38C 111.0 . . ?
C37A C38A H38D 111.0 . . ?
H38C C38A H38D 109.0 . . ?
O5A C39A H39C 111.0 . . ?
O5A C39A H39D 111.0 . . ?
O5A C39A C40A 104.0(8) . . ?
H39C C39A H39D 109.0 . . ?
C40A C39A H39C 111.0 . . ?
C40A C39A H39D 111.0 . . ?
O6A C40A C39A 118.4(10) . . ?
O6A C40A H40C 107.7 . . ?
O6A C40A H40D 107.7 . . ?
C39A C40A H40C 107.7 . . ?
C39A C40A H40D 107.7 . . ?
H40C C40A H40D 107.1 . . ?
O6A C41A H41C 111.2 . . ?
O6A C41A H41D 111.2 . . ?
O6A C41A C42A 102.7(11) . . ?
H41C C41A H41D 109.1 . . ?
C42A C41A H41C 111.2 . . ?
C42A C41A H41D 111.2 . . ?
Rb1 C42A H42C 82.1 . . ?
Rb1 C42A H42D 156.7 . . ?
O1A C42A Rb1 48.7(7) . . ?
O1A C42A C41A 116.4(12) . . ?
O1A C42A H42C 108.2 . . ?
O1A C42A H42D 108.2 . . ?
C41A C42A Rb1 88.0(8) . . ?
C41A C42A H42C 108.2 . . ?
C41A C42A H42D 108.2 . . ?
H42C C42A H42D 107.3 . . ?
Be1 Cl1 Rb1 124.53(9) . . ?
N1 Si1 C1 114.11(12) . . ?
N1 Si1 C3 113.27(15) . . ?
N1 Si1 C4 110.32(16) . . ?
C1 Si1 C3 105.44(17) . . ?
C1 Si1 C4 104.66(17) . . ?
C3 Si1 C4 108.52(18) . . ?
N2 Si2 C2 113.39(12) . . ?
N2 Si2 C17 110.24(12) . . ?
N2 Si2 C18 113.58(13) . . ?
C2 Si2 C18 106.12(14) . . ?
C17 Si2 C2 105.74(14) . . ?
C17 Si2 C18 107.27(15) . . ?
C5 N1 Si1 116.39(15) . . ?
C5 N1 Be1 117.9(2) . . ?
Be1 N1 Si1 125.58(18) . . ?
C19 N2 Si2 116.10(15) . . ?
C19 N2 Be1 117.8(2) . . ?
Be1 N2 Si2 126.08(17) . . ?
Si1 C1 H1A 107.8 . . ?
Si1 C1 H1B 107.8 . . ?
H1A C1 H1B 107.1 . . ?
C2 C1 Si1 118.0(2) . . ?
C2 C1 H1A 107.8 . . ?
C2 C1 H1B 107.8 . . ?
Si2 C2 H2A 108.4 . . ?
Si2 C2 H2B 108.4 . . ?
C1 C2 Si2 115.4(2) . . ?
C1 C2 H2A 108.4 . . ?
C1 C2 H2B 108.4 . . ?
H2A C2 H2B 107.5 . . ?
Si1 C3 H3A 109.5 . . ?
Si1 C3 H3B 109.5 . . ?
Si1 C3 H3C 109.5 . . ?
H3A C3 H3B 109.5 . . ?
H3A C3 H3C 109.5 . . ?
H3B C3 H3C 109.5 . . ?
Si1 C4 H4A 109.5 . . ?
Si1 C4 H4B 109.5 . . ?
Si1 C4 H4C 109.5 . . ?
H4A C4 H4B 109.5 . . ?
H4A C4 H4C 109.5 . . ?
H4B C4 H4C 109.5 . . ?
C5 C10 C9 120.0 . . ?
C5 C10 C14 121.56(19) . . ?
C9 C10 C14 118.37(19) . . ?
C10 C5 N1 119.20(15) . . ?
C6 C5 N1 120.73(15) . . ?
C6 C5 C10 120.0 . . ?
C5 C6 C7 120.0 . . ?
C5 C6 C11 123.44(18) . . ?
C7 C6 C11 116.56(18) . . ?
C6 C7 H7 120.0 . . ?
C8 C7 C6 120.0 . . ?
C8 C7 H7 120.0 . . ?
C7 C8 H8 120.0 . . ?
C9 C8 C7 120.0 . . ?
C9 C8 H8 120.0 . . ?
C10 C9 H9 120.0 . . ?
C8 C9 C10 120.0 . . ?
C8 C9 H9 120.0 . . ?
C6 C11 H11 107.9 . . ?
C6 C11 C12 111.4(3) . . ?
C6 C11 C13 111.5(3) . . ?
C12 C11 H11 107.9 . . ?
C13 C11 H11 107.9 . . ?
C13 C11 C12 110.0(3) . . ?
C11 C12 H12A 109.5 . . ?
C11 C12 H12B 109.5 . . ?
C11 C12 H12C 109.5 . . ?
H12A C12 H12B 109.5 . . ?
H12A C12 H12C 109.5 . . ?
H12B C12 H12C 109.5 . . ?
C11 C13 H13A 109.5 . . ?
C11 C13 H13B 109.5 . . ?
C11 C13 H13C 109.5 . . ?
H13A C13 H13B 109.5 . . ?
H13A C13 H13C 109.5 . . ?
H13B C13 H13C 109.5 . . ?
C10 C14 H14 107.7 . . ?
C10 C14 C15 113.3(4) . . ?
C10 C14 C16 110.2(3) . . ?
C15 C14 H14 107.7 . . ?
C16 C14 H14 107.7 . . ?
C16 C14 C15 110.0(4) . . ?
C14 C15 H15A 109.5 . . ?
C14 C15 H15B 109.5 . . ?
C14 C15 H15C 109.5 . . ?
H15A C15 H15B 109.5 . . ?
H15A C15 H15C 109.5 . . ?
H15B C15 H15C 109.5 . . ?
C14 C16 H16A 109.5 . . ?
C14 C16 H16B 109.5 . . ?
C14 C16 H16C 109.5 . . ?
H16A C16 H16B 109.5 . . ?
H16A C16 H16C 109.5 . . ?
H16B C16 H16C 109.5 . . ?
Si2 C17 H17A 109.5 . . ?
Si2 C17 H17B 109.5 . . ?
Si2 C17 H17C 109.5 . . ?
H17A C17 H17B 109.5 . . ?
H17A C17 H17C 109.5 . . ?
H17B C17 H17C 109.5 . . ?
Si2 C18 H18A 109.5 . . ?
Si2 C18 H18B 109.5 . . ?
Si2 C18 H18C 109.5 . . ?
H18A C18 H18B 109.5 . . ?
H18A C18 H18C 109.5 . . ?
H18B C18 H18C 109.5 . . ?
C20 C19 N2 119.7(2) . . ?
C24 C19 N2 121.2(2) . . ?
C24 C19 C20 119.1(2) . . ?
C19 C20 C25 120.9(2) . . ?
C21 C20 C19 118.6(3) . . ?
C21 C20 C25 120.5(2) . . ?
Rb1 C21 H21 104.3 . . ?
C20 C21 Rb1 91.70(15) . . ?
C20 C21 H21 118.9 . . ?
C22 C21 Rb1 74.40(17) . . ?
C22 C21 C20 122.1(3) . . ?
C22 C21 H21 118.9 . . ?
Rb1 C22 H22 101.3 . . ?
C21 C22 Rb1 82.51(17) . . ?
C21 C22 H22 120.4 . . ?
C21 C22 C23 119.2(3) . . ?
C23 C22 Rb1 86.14(17) . . ?
C23 C22 H22 120.4 . . ?
Rb1 C23 H23 107.3 . . ?
C22 C23 Rb1 71.17(17) . . ?
C22 C23 H23 119.1 . . ?
C22 C23 C24 121.8(3) . . ?
C24 C23 Rb1 91.89(16) . . ?
C24 C23 H23 119.1 . . ?
C19 C24 C28 122.3(2) . . ?
C23 C24 C19 119.1(2) . . ?
C23 C24 C28 118.6(2) . . ?
C20 C25 H25 107.6 . . ?
C20 C25 C26 110.6(3) . . ?
C20 C25 C27 113.1(3) . . ?
C26 C25 H25 107.6 . . ?
C26 C25 C27 110.1(3) . . ?
C27 C25 H25 107.6 . . ?
C25 C26 H26A 109.5 . . ?
C25 C26 H26B 109.5 . . ?
C25 C26 H26C 109.5 . . ?
H26A C26 H26B 109.5 . . ?
H26A C26 H26C 109.5 . . ?
H26B C26 H26C 109.5 . . ?
C25 C27 H27A 109.5 . . ?
C25 C27 H27B 109.5 . . ?
C25 C27 H27C 109.5 . . ?
H27A C27 H27B 109.5 . . ?
H27A C27 H27C 109.5 . . ?
H27B C27 H27C 109.5 . . ?
C24 C28 H28 107.7 . . ?
C24 C28 C29 111.4(2) . . ?
C24 C28 C30 112.2(2) . . ?
C29 C28 H28 107.7 . . ?
C30 C28 H28 107.7 . . ?
C30 C28 C29 109.9(2) . . ?
C28 C29 H29A 109.5 . . ?
C28 C29 H29B 109.5 . . ?
C28 C29 H29C 109.5 . . ?
H29A C29 H29B 109.5 . . ?
H29A C29 H29C 109.5 . . ?
H29B C29 H29C 109.5 . . ?
C28 C30 H30A 109.5 . . ?
C28 C30 H30B 109.5 . . ?
C28 C30 H30C 109.5 . . ?
H30A C30 H30B 109.5 . . ?
H30A C30 H30C 109.5 . . ?
H30B C30 H30C 109.5 . . ?
N1 Be1 Cl1 116.3(2) . . ?
N1 Be1 N2 128.2(2) . . ?
N2 Be1 Cl1 115.42(19) . . ?
H43A C43 H43B 109.5 . . ?
H43A C43 H43C 109.5 . . ?
H43B C43 H43C 109.5 . . ?
C44 C43 H43A 109.5 . . ?
C44 C43 H43B 109.5 . . ?
C44 C43 H43C 109.5 . . ?
C48 C47 H47 120.0 . . ?
C48 C47 C46 120.0 . . ?
C46 C47 H47 120.0 . . ?
C47 C48 H48 120.0 . . ?
C47 C48 C49 120.0 . . ?
C49 C48 H48 120.0 . . ?
C48 C49 H49 120.0 . . ?
C48 C49 C44 120.0 . . ?
C44 C49 H49 120.0 . . ?
C49 C44 C43 120.1(4) . . ?
C45 C44 C43 119.9(4) . . ?
C45 C44 C49 120.0 . . ?
C44 C45 H45 120.0 . . ?
C44 C45 C46 120.0 . . ?
C46 C45 H45 120.0 . . ?
C47 C46 H46 120.0 . . ?
C45 C46 C47 120.0 . . ?
C45 C46 H46 120.0 . . ?
H43D C43A H43E 109.5 . . ?
H43D C43A H43F 109.5 . . ?
H43E C43A H43F 109.5 . . ?
C44A C43A H43D 109.5 . . ?
C44A C43A H43E 109.5 . . ?
C44A C43A H43F 109.5 . . ?
C45A C44A C43A 117.2(11) . . ?
C45A C44A C49A 120.0 . . ?
C49A C44A C43A 122.8(11) . . ?
C44A C45A H45A 120.0 . . ?
C46A C45A C44A 120.0 . . ?
C46A C45A H45A 120.0 . . ?
C45A C46A H46A 120.0 . . ?
C45A C46A C47A 120.0 . . ?
C47A C46A H46A 120.0 . . ?
C46A C47A H47A 120.0 . . ?
C48A C47A C46A 120.0 . . ?
C48A C47A H47A 120.0 . . ?
C47A C48A H48A 120.0 . . ?
C49A C48A C47A 120.0 . . ?
C49A C48A H48A 120.0 . . ?
C44A C49A H49A 120.0 . . ?
C48A C49A C44A 120.0 . . ?
C48A C49A H49A 120.0 . . ?

loop_
_geom_bond_atom_site_label_1
_geom_bond_atom_site_label_2
_geom_bond_distance
_geom_bond_site_symmetry_2
_geom_bond_publ_flag
Rb1 O1 2.974(7) . ?
Rb1 O2 2.911(5) . ?
Rb1 O3 2.991(8) . ?
Rb1 O4 3.065(12) . ?
Rb1 O5 3.192(5) . ?
Rb1 O6 3.130(6) . ?
Rb1 O1A 2.986(9) . ?
Rb1 O2A 3.065(7) . ?
Rb1 O3A 3.019(6) . ?
Rb1 O4A 2.959(10) . ?
Rb1 O5A 3.024(7) . ?
Rb1 O6A 3.045(8) . ?
O1 C31 1.386(4) . ?
O1 C42 1.371(4) . ?
O2 C32 1.378(4) . ?
O2 C33 1.386(4) . ?
O3 C34 1.376(4) . ?
O3 C35 1.385(4) . ?
O4 C36 1.379(4) . ?
O4 C37 1.376(4) . ?
O5 C38 1.381(4) . ?
O5 C39 1.378(4) . ?
O6 C40 1.372(4) . ?
O6 C41 1.383(4) . ?
C31 H31A 0.9900 . ?
C31 H31B 0.9900 . ?
C31 C32 1.539(5) . ?
C32 H32A 0.9900 . ?
C32 H32B 0.9900 . ?
C33 H33A 0.9900 . ?
C33 H33B 0.9900 . ?
C33 C34 1.543(5) . ?
C34 H34A 0.9900 . ?
C34 H34B 0.9900 . ?
C35 H35A 0.9900 . ?
C35 H35B 0.9900 . ?
C35 C36 1.543(5) . ?
C36 H36A 0.9900 . ?
C36 H36B 0.9900 . ?
C37 H37A 0.9900 . ?
C37 H37B 0.9900 . ?
C37 C38 1.539(5) . ?
C38 H38A 0.9900 . ?
C38 H38B 0.9900 . ?
C39 H39A 0.9900 . ?
C39 H39B 0.9900 . ?
C39 C40 1.537(5) . ?
C40 H40A 0.9900 . ?
C40 H40B 0.9900 . ?
C41 H41A 0.9900 . ?
C41 H41B 0.9900 . ?
C41 C42 1.539(5) . ?
C42 H42A 0.9900 . ?
C42 H42B 0.9900 . ?
O1A C31A 1.377(4) . ?
O1A C42A 1.380(4) . ?
O2A C32A 1.381(4) . ?
O2A C33A 1.379(4) . ?
O3A C34A 1.380(4) . ?
O3A C35A 1.384(4) . ?
O4A C36A 1.377(4) . ?
O4A C37A 1.371(4) . ?
O5A C38A 1.373(4) . ?
O5A C39A 1.371(4) . ?
O6A C40A 1.374(4) . ?
O6A C41A 1.375(4) . ?
C31A H31C 0.9900 . ?
C31A H31D 0.9900 . ?
C31A C32A 1.540(5) . ?
C32A H32C 0.9900 . ?
C32A H32D 0.9900 . ?
C33A H33C 0.9900 . ?
C33A H33D 0.9900 . ?
C33A C34A 1.542(5) . ?
C34A H34C 0.9900 . ?
C34A H34D 0.9900 . ?
C35A H35C 0.9900 . ?
C35A H35D 0.9900 . ?
C35A C36A 1.543(5) . ?
C36A H36C 0.9900 . ?
C36A H36D 0.9900 . ?
C37A H37C 0.9900 . ?
C37A H37D 0.9900 . ?
C37A C38A 1.523(5) . ?
C38A H38C 0.9900 . ?
C38A H38D 0.9900 . ?
C39A H39C 0.9900 . ?
C39A H39D 0.9900 . ?
C39A C40A 1.535(5) . ?
C40A H40C 0.9900 . ?
C40A H40D 0.9900 . ?
C41A H41C 0.9900 . ?
C41A H41D 0.9900 . ?
C41A C42A 1.532(5) . ?
C42A H42C 0.9900 . ?
C42A H42D 0.9900 . ?
Cl1 Be1 1.999(4) . ?
Si1 N1 1.724(2) . ?
Si1 C1 1.869(3) . ?
Si1 C3 1.879(3) . ?
Si1 C4 1.883(3) . ?
Si2 N2 1.728(2) . ?
Si2 C2 1.870(3) . ?
Si2 C17 1.869(3) . ?
Si2 C18 1.879(3) . ?
N1 C5 1.461(3) . ?
N1 Be1 1.608(4) . ?
N2 C19 1.428(3) . ?
N2 Be1 1.611(4) . ?
C1 H1A 0.9900 . ?
C1 H1B 0.9900 . ?
C1 C2 1.536(4) . ?
C2 H2A 0.9900 . ?
C2 H2B 0.9900 . ?
C3 H3A 0.9800 . ?
C3 H3B 0.9800 . ?
C3 H3C 0.9800 . ?
C4 H4A 0.9800 . ?
C4 H4B 0.9800 . ?
C4 H4C 0.9800 . ?
C10 C5 1.3900 . ?
C10 C9 1.3900 . ?
C10 C14 1.506(4) . ?
C5 C6 1.3900 . ?
C6 C7 1.3900 . ?
C6 C11 1.519(4) . ?
C7 H7 0.9500 . ?
C7 C8 1.3900 . ?
C8 H8 0.9500 . ?
C8 C9 1.3900 . ?
C9 H9 0.9500 . ?
C11 H11 1.0000 . ?
C11 C12 1.541(6) . ?
C11 C13 1.528(5) . ?
C12 H12A 0.9800 . ?
C12 H12B 0.9800 . ?
C12 H12C 0.9800 . ?
C13 H13A 0.9800 . ?
C13 H13B 0.9800 . ?
C13 H13C 0.9800 . ?
C14 H14 1.0000 . ?
C14 C15 1.537(5) . ?
C14 C16 1.518(5) . ?
C15 H15A 0.9800 . ?
C15 H15B 0.9800 . ?
C15 H15C 0.9800 . ?
C16 H16A 0.9800 . ?
C16 H16B 0.9800 . ?
C16 H16C 0.9800 . ?
C17 H17A 0.9800 . ?
C17 H17B 0.9800 . ?
C17 H17C 0.9800 . ?
C18 H18A 0.9800 . ?
C18 H18B 0.9800 . ?
C18 H18C 0.9800 . ?
C19 C20 1.421(3) . ?
C19 C24 1.412(4) . ?
C20 C21 1.403(4) . ?
C20 C25 1.496(4) . ?
C21 H21 0.9500 . ?
C21 C22 1.370(5) . ?
C22 H22 0.9500 . ?
C22 C23 1.371(4) . ?
C23 H23 0.9500 . ?
C23 C24 1.402(4) . ?
C24 C28 1.514(4) . ?
C25 H25 1.0000 . ?
C25 C26 1.517(4) . ?
C25 C27 1.535(4) . ?
C26 H26A 0.9800 . ?
C26 H26B 0.9800 . ?
C26 H26C 0.9800 . ?
C27 H27A 0.9800 . ?
C27 H27B 0.9800 . ?
C27 H27C 0.9800 . ?
C28 H28 1.0000 . ?
C28 C29 1.530(4) . ?
C28 C30 1.526(4) . ?
C29 H29A 0.9800 . ?
C29 H29B 0.9800 . ?
C29 H29C 0.9800 . ?
C30 H30A 0.9800 . ?
C30 H30B 0.9800 . ?
C30 H30C 0.9800 . ?
C43 H43A 0.9800 . ?
C43 H43B 0.9800 . ?
C43 H43C 0.9800 . ?
C43 C44 1.510(8) . ?
C47 H47 0.9500 . ?
C47 C48 1.3900 . ?
C47 C46 1.3900 . ?
C48 H48 0.9500 . ?
C48 C49 1.3900 . ?
C49 H49 0.9500 . ?
C49 C44 1.3900 . ?
C44 C45 1.3900 . ?
C45 H45 0.9500 . ?
C45 C46 1.3900 . ?
C46 H46 0.9500 . ?
C43A H43D 0.9800 . ?
C43A H43E 0.9800 . ?
C43A H43F 0.9800 . ?
C43A C44A 1.427(16) . ?
C44A C45A 1.3900 . ?
C44A C49A 1.3900 . ?
C45A H45A 0.9500 . ?
C45A C46A 1.3900 . ?
C46A H46A 0.9500 . ?
C46A C47A 1.3900 . ?
C47A H47A 0.9500 . ?
C47A C48A 1.3900 . ?
C48A H48A 0.9500 . ?
C48A C49A 1.3900 . ?
C49A H49A 0.9500 . ?

loop_
_geom_torsion_atom_site_label_1
_geom_torsion_atom_site_label_2
_geom_torsion_atom_site_label_3
_geom_torsion_atom_site_label_4
_geom_torsion
_geom_torsion_site_symmetry_1
_geom_torsion_site_symmetry_2
_geom_torsion_site_symmetry_3
_geom_torsion_site_symmetry_4
_geom_torsion_publ_flag
Rb1 O1 C31 C32 -50.8(9) . . . . ?
Rb1 O1 C42 C41 -49.9(16) . . . . ?
Rb1 O2 C32 C31 -38.0(16) . . . . ?
Rb1 O2 C33 C34 25.3(10) . . . . ?
Rb1 O3 C34 C33 66.2(12) . . . . ?
Rb1 O3 C35 C36 -68.7(12) . . . . ?
Rb1 O4 C36 C35 -7.7(14) . . . . ?
Rb1 O4 C37 C38 32.1(12) . . . . ?
Rb1 O5 C38 C37 53.7(10) . . . . ?
Rb1 O5 C39 C40 60.8(8) . . . . ?
Rb1 O6 C40 C39 49.4(11) . . . . ?
Rb1 O6 C41 C42 -59.5(7) . . . . ?
Rb1 C35 C36 O4 6.4(12) . . . . ?
Rb1 O1A C31A C32A 45(2) . . . . ?
Rb1 O1A C42A C41A 60.7(14) . . . . ?
Rb1 O2A C32A C31A 56.0(11) . . . . ?
Rb1 O2A C33A C34A -63.1(16) . . . . ?
Rb1 O3A C34A C33A -14.3(12) . . . . ?
Rb1 O3A C35A C36A 23.2(12) . . . . ?
Rb1 O4A C36A C35A 53.7(11) . . . . ?
Rb1 O4A C37A C38A 44.1(14) . . . . ?
Rb1 O5A C38A C37A 35.7(10) . . . . ?
Rb1 O5A C39A C40A -58.7(11) . . . . ?
Rb1 O6A C40A C39A -26.4(14) . . . . ?
Rb1 O6A C41A C42A 33.8(19) . . . . ?
Rb1 C37A C38A O5A -24.5(7) . . . . ?
Rb1 C21 C22 C23 81.3(3) . . . . ?
Rb1 C22 C23 C24 80.2(2) . . . . ?
Rb1 C23 C24 C19 68.0(2) . . . . ?
Rb1 C23 C24 C28 -113.2(2) . . . . ?
O1 C31 C32 O2 58.4(15) . . . . ?
O2 C33 C34 Rb1 -17.6(7) . . . . ?
O2 C33 C34 O3 -65.1(15) . . . . ?
O3 C35 C36 O4 58.2(19) . . . . ?
O4 C37 C38 O5 -59.0(13) . . . . ?
O5 C39 C40 O6 -70.4(11) . . . . ?
O6 C41 C42 O1 70.9(14) . . . . ?
C31 O1 C42 C41 176.4(10) . . . . ?
C32 O2 C33 C34 176.7(11) . . . . ?
C33 O2 C32 C31 171.9(9) . . . . ?
C34 O3 C35 Rb1 -113.6(12) . . . . ?
C34 O3 C35 C36 177.6(12) . . . . ?
C35 O3 C34 Rb1 110.7(13) . . . . ?
C35 O3 C34 C33 176.9(11) . . . . ?
C36 O4 C37 C38 -171.4(11) . . . . ?
C37 O4 C36 C35 -167.5(12) . . . . ?
C38 O5 C39 C40 -170.8(7) . . . . ?
C39 O5 C38 C37 -76.4(10) . . . . ?
C40 O6 C41 C42 166.4(9) . . . . ?
C41 O6 C40 C39 175.4(8) . . . . ?
C42 O1 C31 C32 87.4(14) . . . . ?
O1A C31A C32A O2A -67(2) . . . . ?
O2A C33A C34A O3A 52.6(18) . . . . ?
O3A C35A C36A O4A -49.9(13) . . . . ?
O4A C37A C38A O5A -56.4(16) . . . . ?
O5A C39A C40A O6A 56.4(16) . . . . ?
O6A C41A C42A Rb1 -22.5(13) . . . . ?
O6A C41A C42A O1A -64(2) . . . . ?
C31A O1A C42A Rb1 -143.1(17) . . . . ?
C31A O1A C42A C41A -82(2) . . . . ?
C32A O2A C33A C34A 171.9(11) . . . . ?
C33A O2A C32A C31A -179.9(13) . . . . ?
C34A O3A C35A C36A -170.3(8) . . . . ?
C35A O3A C34A C33A 178.6(10) . . . . ?
C36A O4A C37A Rb1 136.8(13) . . . . ?
C36A O4A C37A C38A -179.1(11) . . . . ?
C37A O4A C36A C35A -81.1(15) . . . . ?
C38A O5A C39A C40A 163.3(9) . . . . ?
C39A O5A C38A C37A 171.6(10) . . . . ?
C40A O6A C41A C42A -178.3(11) . . . . ?
C41A O6A C40A C39A -176.4(14) . . . . ?
C42A O1A C31A C32A -176.2(12) . . . . ?
Si1 N1 C5 C10 94.00(17) . . . . ?
Si1 N1 C5 C6 -82.95(18) . . . . ?
Si1 N1 Be1 Cl1 151.03(16) . . . . ?
Si1 N1 Be1 N2 -28.0(4) . . . . ?
Si1 C1 C2 Si2 73.6(3) . . . . ?
Si2 N2 C19 C20 92.8(2) . . . . ?
Si2 N2 C19 C24 -86.5(2) . . . . ?
Si2 N2 Be1 Cl1 159.92(14) . . . . ?
Si2 N2 Be1 N1 -21.0(4) . . . . ?
N1 Si1 C1 C2 -66.9(3) . . . . ?
N1 C5 C6 C7 176.93(19) . . . . ?
N1 C5 C6 C11 -3.6(3) . . . . ?
N2 Si2 C2 C1 -70.2(2) . . . . ?
N2 C19 C20 C21 -179.7(2) . . . . ?
N2 C19 C20 C25 1.0(3) . . . . ?
N2 C19 C24 C23 180.0(2) . . . . ?
N2 C19 C24 C28 1.2(3) . . . . ?
C1 Si1 N1 C5 -130.66(18) . . . . ?
C1 Si1 N1 Be1 53.7(2) . . . . ?
C2 Si2 N2 C19 -127.97(19) . . . . ?
C2 Si2 N2 Be1 54.8(2) . . . . ?
C3 Si1 N1 C5 108.68(19) . . . . ?
C3 Si1 N1 Be1 -66.9(3) . . . . ?
C3 Si1 C1 C2 58.0(3) . . . . ?
C4 Si1 N1 C5 -13.2(2) . . . . ?
C4 Si1 N1 Be1 171.2(2) . . . . ?
C4 Si1 C1 C2 172.4(2) . . . . ?
C10 C5 C6 C7 0.0 . . . . ?
C10 C5 C6 C11 179.4(3) . . . . ?
C5 N1 Be1 Cl1 -24.5(3) . . . . ?
C5 N1 Be1 N2 156.4(2) . . . . ?
C5 C10 C9 C8 0.0 . . . . ?
C5 C10 C14 C15 -142.9(4) . . . . ?
C5 C10 C14 C16 93.4(3) . . . . ?
C5 C6 C7 C8 0.0 . . . . ?
C5 C6 C11 C12 -121.3(3) . . . . ?
C5 C6 C11 C13 115.3(3) . . . . ?
C6 C7 C8 C9 0.0 . . . . ?
C7 C6 C11 C12 58.1(3) . . . . ?
C7 C6 C11 C13 -65.3(3) . . . . ?
C7 C8 C9 C10 0.0 . . . . ?
C9 C10 C5 N1 -176.98(19) . . . . ?
C9 C10 C5 C6 0.0 . . . . ?
C9 C10 C14 C15 40.1(4) . . . . ?
C9 C10 C14 C16 -83.6(3) . . . . ?
C11 C6 C7 C8 -179.5(2) . . . . ?
C14 C10 C5 N1 6.1(3) . . . . ?
C14 C10 C5 C6 -176.9(2) . . . . ?
C14 C10 C9 C8 177.0(2) . . . . ?
C17 Si2 N2 C19 -9.6(2) . . . . ?
C17 Si2 N2 Be1 173.1(2) . . . . ?
C17 Si2 C2 C1 168.9(2) . . . . ?
C18 Si2 N2 C19 110.8(2) . . . . ?
C18 Si2 N2 Be1 -66.5(2) . . . . ?
C18 Si2 C2 C1 55.2(3) . . . . ?
C19 N2 Be1 Cl1 -17.3(3) . . . . ?
C19 N2 Be1 N1 161.8(2) . . . . ?
C19 C20 C21 Rb1 -72.2(2) . . . . ?
C19 C20 C21 C22 0.4(4) . . . . ?
C19 C20 C25 C26 95.3(3) . . . . ?
C19 C20 C25 C27 -140.6(3) . . . . ?
C19 C24 C28 C29 115.2(3) . . . . ?
C19 C24 C28 C30 -121.1(3) . . . . ?
C20 C19 C24 C23 0.6(3) . . . . ?
C20 C19 C24 C28 -178.2(2) . . . . ?
C20 C21 C22 Rb1 -82.0(2) . . . . ?
C20 C21 C22 C23 -0.7(4) . . . . ?
C21 C20 C25 C26 -83.9(3) . . . . ?
C21 C20 C25 C27 40.2(4) . . . . ?
C21 C22 C23 Rb1 -79.2(3) . . . . ?
C21 C22 C23 C24 1.0(4) . . . . ?
C22 C23 C24 C19 -0.9(4) . . . . ?
C22 C23 C24 C28 177.9(2) . . . . ?
C23 C24 C28 C29 -63.6(3) . . . . ?
C23 C24 C28 C30 60.1(3) . . . . ?
C24 C19 C20 C21 -0.4(3) . . . . ?
C24 C19 C20 C25 -179.6(2) . . . . ?
C25 C20 C21 Rb1 107.1(2) . . . . ?
C25 C20 C21 C22 179.7(3) . . . . ?
Be1 N1 C5 C10 -90.0(2) . . . . ?
Be1 N1 C5 C6 93.0(2) . . . . ?
Be1 N2 C19 C20 -89.7(3) . . . . ?
Be1 N2 C19 C24 90.9(3) . . . . ?
C43 C44 C45 C46 178.8(6) . . . . ?
C47 C48 C49 C44 0.0 . . . . ?
C48 C47 C46 C45 0.0 . . . . ?
C48 C49 C44 C43 -178.8(6) . . . . ?
C48 C49 C44 C45 0.0 . . . . ?
C49 C44 C45 C46 0.0 . . . . ?
C44 C45 C46 C47 0.0 . . . . ?
C46 C47 C48 C49 0.0 . . . . ?
C43A C44A C45A C46A 180.0(10) . . . . ?
C43A C44A C49A C48A -180.0(11) . . . . ?
C44A C45A C46A C47A 0.0 . . . . ?
C45A C44A C49A C48A 0.0 . . . . ?
C45A C46A C47A C48A 0.0 . . . . ?
C46A C47A C48A C49A 0.0 . . . . ?
C47A C48A C49A C44A 0.0 . . . . ?
C49A C44A C45A C46A 0.0 . . . . ?

loop_
_smtbx_masks_void_nr
_smtbx_masks_void_average_x
_smtbx_masks_void_average_y
_smtbx_masks_void_average_z
_smtbx_masks_void_volume
_smtbx_masks_void_count_electrons
_smtbx_masks_void_content
1 0.000 0.500 1.000 381.5 72.8 ?
2 0.500 0.000 0.500 381.5 72.8 ?
